data_2018916
loop_
_publ_author_name
'Clegg, William'
'Harrington, Ross W.'
'Mercier, Lauren G.'
'Piers, Warren E.'

_publ_section_title
;
 5,5-Dimethyl-2,8-diphenyl-5<i>H</i>-dibenzo[<i>b</i>,<i>f</i>]silepine: a
 synchrotron study
;
_journal_coeditor_code KY3030
_journal_issue 4
_journal_name_full 'Acta Crystallographica Section C'
_journal_page_first 436
_journal_page_last 438
_journal_paper_doi 10.1107/S0108270113005659
_journal_volume 69
_journal_year 2013
_chemical_formula_iupac 'C28 H24 Si'
_chemical_formula_moiety 'C28 H24 Si'
_chemical_formula_sum 'C28 H24 Si'
_chemical_formula_weight 388.56
_chemical_name_systematic
;
5,5-Dimethyl-2,8-diphenyl-5<i>H</i>-dibenzo[<i>b</i>,<i>f</i>]silepine
;
_space_group_IT_number 43
_symmetry_cell_setting orthorhombic
_symmetry_space_group_name_Hall 'F 2 -2d'
_symmetry_space_group_name_H-M 'F d d 2'
_atom_sites_solution_hydrogens difmap
_atom_sites_solution_primary direct
_atom_sites_solution_secondary difmap
_audit_creation_method SHELXL97
_cell_angle_alpha 90.00
_cell_angle_beta 90.00
_cell_angle_gamma 90.00
_cell_formula_units_Z 16
_cell_length_a 24.234(6)
_cell_length_b 51.149(12)
_cell_length_c 6.952(2)
_cell_measurement_reflns_used 9935
_cell_measurement_temperature 150(2)
_cell_measurement_theta_max 27.46
_cell_measurement_theta_min 2.24
_cell_volume 8617(4)
_computing_cell_refinement 'APEX2 (Bruker, 2008)'
_computing_data_collection 'CrystalClear (Rigaku, 2008)'
_computing_data_reduction 'APEX2 (Bruker, 2008)'
_computing_molecular_graphics 'SHELXTL (Sheldrick, 2008)'
_computing_publication_material 'SHELXTL (Sheldrick, 2008)and local programs'
_computing_structure_refinement 'SHELXTL (Sheldrick, 2008)'
_computing_structure_solution 'SHELXTL (Sheldrick, 2008)'
_diffrn_ambient_temperature 150(2)
_diffrn_measured_fraction_theta_full 0.975
_diffrn_measured_fraction_theta_max 0.975
_diffrn_measurement_device_type 'Rigaku 724+ CCD diffractometer with Crystal Logic Kappa goniometer'
_diffrn_measurement_method 'thick-slice \w scans'
_diffrn_radiation_monochromator 'double crystal silicon'
_diffrn_radiation_source 'Diamond beamline I19'
_diffrn_radiation_type synchrotron
_diffrn_radiation_wavelength 0.6889
_diffrn_reflns_av_R_equivalents 0.0479
_diffrn_reflns_av_sigmaI/netI 0.0380
_diffrn_reflns_limit_h_max 30
_diffrn_reflns_limit_h_min -29
_diffrn_reflns_limit_k_max 63
_diffrn_reflns_limit_k_min -63
_diffrn_reflns_limit_l_max 6
_diffrn_reflns_limit_l_min -8
_diffrn_reflns_number 18302
_diffrn_reflns_theta_full 25.50
_diffrn_reflns_theta_max 25.50
_diffrn_reflns_theta_min 2.24
_exptl_absorpt_coefficient_mu 0.114
_exptl_absorpt_correction_type none
_exptl_crystal_colour colourless
_exptl_crystal_density_diffrn 1.198
_exptl_crystal_density_method 'not measured'
_exptl_crystal_description rod
_exptl_crystal_F_000 3296
_exptl_crystal_size_max 0.06
_exptl_crystal_size_mid 0.02
_exptl_crystal_size_min 0.02
_refine_diff_density_max 0.149
_refine_diff_density_min -0.134
_refine_ls_abs_structure_details 'Flack (1983), with 1600 Friedel pairs'
_refine_ls_abs_structure_Flack -0.01(9)
_refine_ls_extinction_method none
_refine_ls_goodness_of_fit_ref 1.048
_refine_ls_hydrogen_treatment refall
_refine_ls_matrix_type full
_refine_ls_number_parameters 358
_refine_ls_number_reflns 3935
_refine_ls_number_restraints 1
_refine_ls_restrained_S_all 1.048
_refine_ls_R_factor_all 0.0344
_refine_ls_R_factor_gt 0.0304
_refine_ls_shift/su_max 0.001
_refine_ls_shift/su_mean 0.000
_refine_ls_structure_factor_coef Fsqd
_refine_ls_weighting_details 'calc w = 1/[\s^2^(Fo^2^)+(0.0372P)^2^+2.9619P] where P=(Fo^2^+2Fc^2^)/3'
_refine_ls_weighting_scheme calc
_refine_ls_wR_factor_gt 0.0723
_refine_ls_wR_factor_ref 0.0736
_reflns_number_gt 3604
_reflns_number_total 3935
_reflns_threshold_expression I>2\s(I)
_cod_data_source_file ky3030.cif
_cod_data_source_block I
_cod_database_code 2018916
_cod_database_fobs_code 2018916

loop_
_symmetry_equiv_pos_as_xyz
'x, y, z'
'-x, -y, z'
'x+1/4, -y+1/4, z+1/4'
'-x+1/4, y+1/4, z+1/4'
'x, y+1/2, z+1/2'
'-x, -y+1/2, z+1/2'
'x+1/4, -y+3/4, z+3/4'
'-x+1/4, y+3/4, z+3/4'
'x+1/2, y, z+1/2'
'-x+1/2, -y, z+1/2'
'x+3/4, -y+1/4, z+3/4'
'-x+3/4, y+1/4, z+3/4'
'x+1/2, y+1/2, z'
'-x+1/2, -y+1/2, z'
'x+3/4, -y+3/4, z+1/4'
'-x+3/4, y+3/4, z+1/4'

loop_
_atom_site_type_symbol
_atom_site_label
_atom_site_fract_x
_atom_site_fract_y
_atom_site_fract_z
_atom_site_U_iso_or_equiv
_atom_site_adp_type
_atom_site_calc_flag
_atom_site_occupancy
_atom_site_symmetry_multiplicity
Si Si1 0.579826(18) 0.719882(9) 0.35993(7) 0.03439(13) Uani d 1 1
C C1 0.53621(9) 0.73630(4) 0.1766(3) 0.0467(5) Uani d 1 1
H H1A 0.5170(9) 0.7237(4) 0.105(4) 0.059(6) Uiso d 1 1
H H1B 0.5580(10) 0.7473(4) 0.093(4) 0.060(6) Uiso d 1 1
H H1C 0.5061(10) 0.7483(5) 0.226(4) 0.067(7) Uiso d 1 1
C C2 0.63240(9) 0.69940(4) 0.2364(4) 0.0487(5) Uani d 1 1
H H2A 0.6531(11) 0.6905(5) 0.327(4) 0.079(8) Uiso d 1 1
H H2B 0.6576(10) 0.7107(5) 0.155(4) 0.071(7) Uiso d 1 1
H H2C 0.6144(9) 0.6869(5) 0.154(4) 0.061(7) Uiso d 1 1
C C3 0.61337(6) 0.74415(3) 0.5229(3) 0.0339(4) Uani d 1 1
C C4 0.60726(7) 0.77123(3) 0.4974(3) 0.0372(4) Uani d 1 1
H H4 0.5833(7) 0.7778(3) 0.394(3) 0.033(5) Uiso d 1 1
C C5 0.63210(6) 0.78920(3) 0.6186(3) 0.0384(4) Uani d 1 1
H H5 0.6253(7) 0.8074(4) 0.600(3) 0.043(5) Uiso d 1 1
C C6 0.66522(6) 0.78098(3) 0.7717(3) 0.0343(4) Uani d 1 1
C C7 0.67242(6) 0.75404(3) 0.7965(3) 0.0339(4) Uani d 1 1
H H7 0.6949(8) 0.7480(3) 0.902(3) 0.030(4) Uiso d 1 1
C C8 0.64623(6) 0.73567(3) 0.6790(3) 0.0324(4) Uani d 1 1
C C9 0.65583(6) 0.70786(3) 0.7269(3) 0.0343(4) Uani d 1 1
H H9 0.6918(7) 0.7039(3) 0.781(3) 0.030(4) Uiso d 1 1
C C10 0.62126(6) 0.68751(3) 0.7270(3) 0.0322(4) Uani d 1 1
H H10 0.6354(7) 0.6714(4) 0.781(3) 0.033(4) Uiso d 1 1
C C11 0.56190(6) 0.68588(3) 0.6794(3) 0.0295(4) Uani d 1 1
C C12 0.52954(6) 0.67005(3) 0.7993(2) 0.0302(4) Uani d 1 1
H H12 0.5471(7) 0.6600(3) 0.902(3) 0.027(4) Uiso d 1 1
C C13 0.47238(6) 0.66784(3) 0.7762(3) 0.0309(4) Uani d 1 1
C C14 0.44807(6) 0.68134(3) 0.6238(3) 0.0346(4) Uani d 1 1
H H14 0.4087(7) 0.6807(3) 0.614(3) 0.032(4) Uiso d 1 1
C C15 0.47989(7) 0.69650(3) 0.5010(3) 0.0335(4) Uani d 1 1
H H15 0.4614(7) 0.7060(3) 0.390(3) 0.034(5) Uiso d 1 1
C C16 0.53702(6) 0.69920(3) 0.5247(3) 0.0325(4) Uani d 1 1
C C17 0.69148(6) 0.79992(3) 0.9042(3) 0.0381(5) Uani d 1 1
C C18 0.70866(7) 0.82456(3) 0.8400(4) 0.0450(5) Uani d 1 1
H H18 0.7029(8) 0.8290(4) 0.711(4) 0.051(6) Uiso d 1 1
C C19 0.73333(8) 0.84216(4) 0.9642(4) 0.0532(6) Uani d 1 1
H H19 0.7453(9) 0.8591(5) 0.914(3) 0.060(6) Uiso d 1 1
C C20 0.74138(8) 0.83589(4) 1.1536(4) 0.0559(6) Uani d 1 1
H H20 0.7598(9) 0.8475(5) 1.248(4) 0.068(7) Uiso d 1 1
C C21 0.72404(8) 0.81173(4) 1.2215(4) 0.0507(5) Uani d 1 1
H H21 0.7274(8) 0.8060(4) 1.350(4) 0.042(5) Uiso d 1 1
C C22 0.69935(7) 0.79400(4) 1.0978(3) 0.0426(4) Uani d 1 1
H H22 0.6870(9) 0.7779(4) 1.147(3) 0.053(6) Uiso d 1 1
C C23 0.43905(6) 0.65204(3) 0.9127(3) 0.0332(4) Uani d 1 1
C C24 0.45381(7) 0.64996(3) 1.1063(3) 0.0354(4) Uani d 1 1
H H24 0.4863(7) 0.6598(3) 1.152(3) 0.032(4) Uiso d 1 1
C C25 0.42269(8) 0.63526(4) 1.2332(3) 0.0430(4) Uani d 1 1
H H25 0.4352(9) 0.6344(4) 1.364(4) 0.050(6) Uiso d 1 1
C C26 0.37564(8) 0.62253(4) 1.1705(3) 0.0480(5) Uani d 1 1
H H26 0.3526(10) 0.6125(4) 1.260(4) 0.062(6) Uiso d 1 1
C C27 0.36003(8) 0.62471(4) 0.9806(3) 0.0479(5) Uani d 1 1
H H27 0.3266(8) 0.6156(4) 0.935(3) 0.054(6) Uiso d 1 1
C C28 0.39121(7) 0.63927(3) 0.8529(3) 0.0406(4) Uani d 1 1
H H28 0.3799(7) 0.6405(4) 0.717(3) 0.037(5) Uiso d 1 1

loop_
_atom_site_aniso_label
_atom_site_aniso_U_11
_atom_site_aniso_U_22
_atom_site_aniso_U_33
_atom_site_aniso_U_12
_atom_site_aniso_U_13
_atom_site_aniso_U_23
Si1 0.0354(2) 0.0330(2) 0.0347(3) 0.00309(18) -0.0022(2) 0.0026(2)
C1 0.0514(11) 0.0462(11) 0.0426(13) -0.0002(9) -0.0078(9) 0.0096(9)
C2 0.0541(11) 0.0489(11) 0.0430(14) 0.0050(10) 0.0062(10) 0.0006(11)
C3 0.0296(7) 0.0314(8) 0.0405(11) 0.0031(6) 0.0034(7) 0.0018(7)
C4 0.0326(8) 0.0341(8) 0.0448(12) 0.0038(7) 0.0003(8) 0.0071(8)
C5 0.0339(8) 0.0271(8) 0.0541(12) 0.0027(6) 0.0052(8) 0.0029(8)
C6 0.0260(7) 0.0311(8) 0.0459(11) 0.0004(6) 0.0076(7) 0.0006(8)
C7 0.0245(7) 0.0345(8) 0.0426(11) 0.0007(6) -0.0007(7) 0.0015(8)
C8 0.0251(7) 0.0292(8) 0.0430(11) 0.0020(6) 0.0029(7) 0.0020(7)
C9 0.0293(8) 0.0327(8) 0.0409(11) 0.0060(6) -0.0038(7) 0.0014(7)
C10 0.0311(7) 0.0282(7) 0.0374(11) 0.0052(6) -0.0059(7) -0.0004(7)
C11 0.0289(7) 0.0234(7) 0.0362(10) 0.0046(6) -0.0032(7) -0.0034(7)
C12 0.0328(7) 0.0242(7) 0.0337(10) 0.0030(6) -0.0059(7) -0.0031(7)
C13 0.0312(7) 0.0239(7) 0.0376(10) 0.0021(6) -0.0012(7) -0.0053(7)
C14 0.0297(7) 0.0318(8) 0.0424(11) 0.0031(6) -0.0062(7) -0.0039(8)
C15 0.0351(8) 0.0291(8) 0.0363(11) 0.0051(6) -0.0092(7) -0.0020(7)
C16 0.0326(7) 0.0267(7) 0.0381(10) 0.0018(6) -0.0025(7) -0.0025(7)
C17 0.0241(7) 0.0339(8) 0.0564(14) 0.0021(6) 0.0064(7) -0.0071(8)
C18 0.0394(9) 0.0316(8) 0.0639(15) 0.0025(6) 0.0048(10) -0.0029(10)
C19 0.0421(10) 0.0319(9) 0.0857(19) -0.0007(8) -0.0006(11) -0.0092(10)
C20 0.0392(9) 0.0448(10) 0.084(2) 0.0006(8) -0.0046(10) -0.0226(12)
C21 0.0406(10) 0.0539(11) 0.0577(16) 0.0006(8) -0.0003(9) -0.0126(11)
C22 0.0333(8) 0.0401(9) 0.0546(14) -0.0029(7) 0.0054(8) -0.0076(10)
C23 0.0331(7) 0.0237(7) 0.0430(12) 0.0038(6) 0.0020(7) -0.0044(7)
C24 0.0378(8) 0.0290(7) 0.0394(11) 0.0047(6) -0.0020(8) -0.0027(8)
C25 0.0501(10) 0.0349(9) 0.0439(14) 0.0049(8) 0.0021(9) 0.0013(8)
C26 0.0541(11) 0.0347(9) 0.0554(15) -0.0035(8) 0.0130(10) 0.0028(9)
C27 0.0454(10) 0.0397(9) 0.0587(15) -0.0097(8) 0.0041(10) -0.0059(10)
C28 0.0378(9) 0.0404(9) 0.0436(13) -0.0045(7) 0.0000(9) -0.0073(9)

loop_
_atom_type_symbol
_atom_type_description
_atom_type_scat_dispersion_real
_atom_type_scat_dispersion_imag
_atom_type_scat_source
C C 0.0033 0.0016 'International Tables Vol C Tables 4.2.6.8 and 6.1.1.4'
H H 0.0000 0.0000 'International Tables Vol C Tables 4.2.6.8 and 6.1.1.4'
Si Si 0.0679 0.0668 'International Tables Vol C Tables 4.2.6.8 and 6.1.1.4'

loop_
_geom_angle_atom_site_label_1
_geom_angle_atom_site_label_2
_geom_angle_atom_site_label_3
_geom_angle
_geom_angle_publ_flag
C1 Si1 C2 109.14(11) y
C1 Si1 C3 111.34(9) y
C1 Si1 C16 111.11(9) y
C2 Si1 C3 110.88(10) y
C2 Si1 C16 110.09(9) y
C3 Si1 C16 104.22(8) y
Si1 C1 H1A 109.7(14) ?
Si1 C1 H1B 111.5(14) ?
Si1 C1 H1C 117.0(15) ?
H1A C1 H1B 110(2) ?
H1A C1 H1C 104(2) ?
H1B C1 H1C 104.1(19) ?
Si1 C2 H2A 109.6(18) ?
Si1 C2 H2B 110.6(14) ?
Si1 C2 H2C 109.8(14) ?
H2A C2 H2B 109(2) ?
H2A C2 H2C 109(2) ?
H2B C2 H2C 108(2) ?
Si1 C3 C4 122.21(14) ?
Si1 C3 C8 120.47(12) y
C4 C3 C8 117.32(16) ?
C3 C4 H4 119.6(10) ?
C3 C4 C5 122.13(17) ?
H4 C4 C5 118.2(10) ?
C4 C5 H5 119.3(12) ?
C4 C5 C6 120.87(15) ?
H5 C5 C6 119.8(12) ?
C5 C6 C7 117.49(16) ?
C5 C6 C17 121.55(14) ?
C7 C6 C17 120.95(16) ?
C6 C7 H7 118.5(10) ?
C6 C7 C8 122.24(17) ?
H7 C7 C8 119.2(10) ?
C3 C8 C7 119.87(14) ?
C3 C8 C9 123.80(15) y
C7 C8 C9 116.32(16) ?
C8 C9 H9 115.4(9) ?
C8 C9 C10 130.57(14) y
H9 C9 C10 113.6(9) ?
C9 C10 H10 116.2(10) ?
C9 C10 C11 130.85(15) y
H10 C10 C11 112.5(10) ?
C10 C11 C12 116.34(15) ?
C10 C11 C16 124.06(15) y
C12 C11 C16 119.60(14) ?
C11 C12 H12 119.6(9) ?
C11 C12 C13 122.14(15) ?
H12 C12 C13 118.2(9) ?
C12 C13 C14 117.73(15) ?
C12 C13 C23 120.60(15) ?
C14 C13 C23 121.66(14) ?
C13 C14 H14 117.2(11) ?
C13 C14 C15 120.62(15) ?
H14 C14 C15 122.0(11) ?
C14 C15 H15 119.3(10) ?
C14 C15 C16 122.14(16) ?
H15 C15 C16 118.5(10) ?
Si1 C16 C11 120.21(12) y
Si1 C16 C15 122.08(13) ?
C11 C16 C15 117.71(15) ?
C6 C17 C18 121.24(19) ?
C6 C17 C22 121.17(16) ?
C18 C17 C22 117.59(18) ?
C17 C18 H18 118.6(13) ?
C17 C18 C19 121.0(2) ?
H18 C18 C19 120.4(13) ?
C18 C19 H19 118.6(14) ?
C18 C19 C20 120.6(2) ?
H19 C19 C20 120.7(14) ?
C19 C20 H20 124.2(15) ?
C19 C20 C21 119.5(2) ?
H20 C20 C21 116.3(15) ?
C20 C21 H21 125.0(12) ?
C20 C21 C22 120.2(2) ?
H21 C21 C22 114.8(12) ?
C17 C22 C21 121.09(19) ?
C17 C22 H22 119.7(14) ?
C21 C22 H22 119.2(14) ?
C13 C23 C24 121.18(15) ?
C13 C23 C28 121.14(17) ?
C24 C23 C28 117.66(17) ?
C23 C24 H24 118.5(11) ?
C23 C24 C25 121.08(17) ?
H24 C24 C25 120.4(11) ?
C24 C25 H25 117.2(13) ?
C24 C25 C26 120.3(2) ?
H25 C25 C26 122.5(13) ?
C25 C26 H26 121.1(15) ?
C25 C26 C27 119.4(2) ?
H26 C26 C27 119.5(15) ?
C26 C27 H27 119.7(14) ?
C26 C27 C28 120.54(19) ?
H27 C27 C28 119.8(14) ?
C23 C28 C27 121.0(2) ?
C23 C28 H28 119.1(11) ?
C27 C28 H28 119.8(11) ?

loop_
_geom_bond_atom_site_label_1
_geom_bond_atom_site_label_2
_geom_bond_distance
_geom_bond_publ_flag
Si1 C1 1.857(2) y
Si1 C2 1.860(2) y
Si1 C3 1.8670(18) y
Si1 C16 1.8728(18) y
C1 H1A 0.94(2) ?
C1 H1B 0.96(3) ?
C1 H1C 1.01(3) ?
C2 H2A 0.92(3) ?
C2 H2B 1.01(3) ?
C2 H2C 0.96(3) ?
C3 C4 1.404(2) ?
C3 C8 1.414(3) y
C4 H4 0.985(19) ?
C4 C5 1.385(3) ?
C5 H5 0.956(19) ?
C5 C6 1.398(3) ?
C6 C7 1.399(2) ?
C6 C17 1.481(2) ?
C7 H7 0.96(2) ?
C7 C8 1.397(2) ?
C8 C9 1.480(2) y
C9 H9 0.970(18) ?
C9 C10 1.336(2) y
C10 H10 0.967(18) ?
C10 C11 1.478(2) y
C11 C12 1.402(2) ?
C11 C16 1.409(2) y
C12 H12 0.978(18) ?
C12 C13 1.399(2) ?
C13 C14 1.395(2) ?
C13 C23 1.485(2) ?
C14 H14 0.957(17) ?
C14 C15 1.387(3) ?
C15 H15 1.017(19) ?
C15 C16 1.401(2) ?
C17 C18 1.400(3) ?
C17 C22 1.393(3) ?
C18 H18 0.94(3) ?
C18 C19 1.383(3) ?
C19 H19 0.98(2) ?
C19 C20 1.369(4) ?
C20 H20 0.99(3) ?
C20 C21 1.388(3) ?
C21 H21 0.94(2) ?
C21 C22 1.386(3) ?
C22 H22 0.94(2) ?
C23 C24 1.397(3) ?
C23 C28 1.394(2) ?
C24 H24 0.988(18) ?
C24 C25 1.383(3) ?
C25 H25 0.96(2) ?
C25 C26 1.383(3) ?
C26 H26 0.98(3) ?
C26 C27 1.378(3) ?
C27 H27 0.99(2) ?
C27 C28 1.383(3) ?
C28 H28 0.99(2) ?

loop_
_geom_torsion_atom_site_label_1
_geom_torsion_atom_site_label_2
_geom_torsion_atom_site_label_3
_geom_torsion_atom_site_label_4
_geom_torsion
C1 Si1 C3 C4 -3.03(18)
C1 Si1 C3 C8 176.85(14)
C2 Si1 C3 C4 118.69(15)
C2 Si1 C3 C8 -61.43(16)
C16 Si1 C3 C4 -122.88(14)
C16 Si1 C3 C8 56.99(15)
Si1 C3 C4 C5 179.88(13)
C8 C3 C4 C5 0.0(2)
C3 C4 C5 C6 0.8(3)
C4 C5 C6 C7 0.4(2)
C4 C5 C6 C17 -179.19(16)
C5 C6 C7 C8 -2.4(2)
C17 C6 C7 C8 177.13(15)
C6 C7 C8 C3 3.3(2)
C6 C7 C8 C9 -177.54(15)
Si1 C3 C8 C7 178.12(13)
Si1 C3 C8 C9 -1.0(2)
C4 C3 C8 C7 -2.0(2)
C4 C3 C8 C9 178.90(15)
C3 C8 C9 C10 -41.1(3)
C7 C8 C9 C10 139.8(2)
C8 C9 C10 C11 0.0(4)
C9 C10 C11 C12 -138.9(2)
C9 C10 C11 C16 40.7(3)
C10 C11 C12 C13 176.71(14)
C16 C11 C12 C13 -2.9(2)
C11 C12 C13 C14 2.2(2)
C11 C12 C13 C23 -176.61(14)
C12 C13 C14 C15 -0.4(2)
C23 C13 C14 C15 178.38(15)
C13 C14 C15 C16 -0.6(2)
C14 C15 C16 Si1 -179.52(13)
C14 C15 C16 C11 0.0(2)
C10 C11 C16 Si1 1.7(2)
C10 C11 C16 C15 -177.82(15)
C12 C11 C16 Si1 -178.75(12)
C12 C11 C16 C15 1.8(2)
C1 Si1 C16 C11 -177.37(13)
C1 Si1 C16 C15 2.09(17)
C2 Si1 C16 C11 61.60(16)
C2 Si1 C16 C15 -118.93(16)
C3 Si1 C16 C11 -57.36(14)
C3 Si1 C16 C15 122.11(14)
C5 C6 C17 C18 -32.5(2)
C5 C6 C17 C22 146.65(17)
C7 C6 C17 C18 147.93(17)
C7 C6 C17 C22 -32.9(2)
C6 C17 C18 C19 -179.80(16)
C22 C17 C18 C19 1.0(3)
C17 C18 C19 C20 -0.2(3)
C18 C19 C20 C21 -0.7(3)
C19 C20 C21 C22 0.7(3)
C20 C21 C22 C17 0.1(3)
C6 C17 C22 C21 179.86(15)
C18 C17 C22 C21 -0.9(2)
C12 C13 C23 C24 32.4(2)
C12 C13 C23 C28 -149.12(15)
C14 C13 C23 C24 -146.30(16)
C14 C13 C23 C28 32.1(2)
C13 C23 C24 C25 179.93(14)
C28 C23 C24 C25 1.4(2)
C23 C24 C25 C26 -0.8(3)
C24 C25 C26 C27 -0.2(3)
C25 C26 C27 C28 0.6(3)
C26 C27 C28 C23 0.1(3)
C13 C23 C28 C27 -179.54(16)
C24 C23 C28 C27 -1.0(2)

loop_
_cod_related_entry_id
_cod_related_entry_database
_cod_related_entry_code
1 ChemSpider 30654437
